data_7058707
loop_
_publ_author_name
'He, Jiangrong'
'Wang, Jun'
'Xu, Qiuxia'
'Wu, Xiren'
'Dutta, Archisman'
'Kumar, Abhinav'
'Muddassir, Mohd.'
'Alowais, Ahmad'
'Abduh, Naaser A. Y.'

_publ_section_title
;
 Syntheses and crystal structures of new dinuclear lanthanide complexes
 based on 3-(4-hydroxyphenyl)propanoic acid: Hirshfeld surface analyses
 and photoluminescence sensing
;
_journal_issue 34
_journal_name_full 'New Journal of Chemistry'
_journal_page_first 13499
_journal_paper_doi 10.1039/C9NJ02213A
_journal_volume 43
_journal_year 2019
_chemical_formula_moiety 'C74 H70 Ce2 N4 O18, 4(H2 O)'
_chemical_formula_sum 'C74 H78 Ce2 N4 O22'
_chemical_formula_weight 1655.64
_space_group_crystal_system triclinic
_space_group_IT_number 2
_space_group_name_Hall '-P 1'
_space_group_name_H-M_alt 'P -1'
_symmetry_space_group_name_Hall '-P 1'
_symmetry_space_group_name_H-M 'P -1'
_atom_sites_solution_hydrogens mixed
_audit_creation_date 2019-07-25
_audit_creation_method
;
Olex2 1.2
(compiled 2018.05.29 svn.r3508 for OlexSys, GUI svn.r5506)
;
_audit_update_record
;
2019-07-25 deposited with the CCDC.    2019-08-01 downloaded from the CCDC.
;
_cell_angle_alpha 88.418(3)
_cell_angle_beta 95.900(3)
_cell_angle_gamma 111.890(3)
_cell_formula_units_Z 1
_cell_length_a 11.4683(17)
_cell_length_b 12.1254(18)
_cell_length_c 15.092(2)
_cell_measurement_reflns_used 1121
_cell_measurement_temperature 293(2)
_cell_measurement_theta_max 17.8362
_cell_measurement_theta_min 3.0939
_cell_volume 1936.9(5)
_computing_cell_refinement APEX
_computing_data_collection APEX
_computing_data_reduction APEX
_computing_molecular_graphics 'Olex2 (Dolomanov et al., 2009)'
_computing_publication_material 'Olex2 (Dolomanov et al., 2009)'
_computing_structure_refinement 'ShelXL (Sheldrick, 2015)'
_computing_structure_solution 'SHELXS-2014/7 (Sheldrick, 2014)'
_diffrn_ambient_temperature 293(2)
_diffrn_measured_fraction_theta_full 0.990
_diffrn_measured_fraction_theta_max 0.897
_diffrn_measurement_device_type Bruker
_diffrn_radiation_type MoK\a
_diffrn_radiation_wavelength 0.71073
_diffrn_reflns_av_R_equivalents 0.0621
_diffrn_reflns_av_unetI/netI 0.1816
_diffrn_reflns_Laue_measured_fraction_full 0.990
_diffrn_reflns_Laue_measured_fraction_max 0.897
_diffrn_reflns_limit_h_max 13
_diffrn_reflns_limit_h_min -15
_diffrn_reflns_limit_k_max 16
_diffrn_reflns_limit_k_min -12
_diffrn_reflns_limit_l_max 19
_diffrn_reflns_limit_l_min -18
_diffrn_reflns_number 12150
_diffrn_reflns_point_group_measured_fraction_full 0.990
_diffrn_reflns_point_group_measured_fraction_max 0.897
_diffrn_reflns_theta_full 25.242
_diffrn_reflns_theta_max 28.694
_diffrn_reflns_theta_min 1.810
_exptl_absorpt_coefficient_mu 1.234
_exptl_absorpt_correction_T_max 0.7457
_exptl_absorpt_correction_T_min 0.5895
_exptl_absorpt_correction_type multi-scan
_exptl_absorpt_process_details 'SADABS 2014/5'
_exptl_crystal_colour colorless
_exptl_crystal_density_diffrn 1.419
_exptl_crystal_description prism
_exptl_crystal_F_000 842
_exptl_crystal_size_max 0.21
_exptl_crystal_size_mid 0.17
_exptl_crystal_size_min 0.12
_refine_diff_density_max 1.921
_refine_diff_density_min -2.023
_refine_diff_density_rms 0.158
_refine_ls_extinction_method none
_refine_ls_goodness_of_fit_ref 0.897
_refine_ls_hydrogen_treatment constr
_refine_ls_matrix_type full
_refine_ls_number_parameters 466
_refine_ls_number_reflns 8982
_refine_ls_number_restraints 0
_refine_ls_restrained_S_all 0.897
_refine_ls_R_factor_all 0.1696
_refine_ls_R_factor_gt 0.0853
_refine_ls_shift/su_max 0.001
_refine_ls_shift/su_mean 0.000
_refine_ls_structure_factor_coef Fsqd
_refine_ls_weighting_details 'w=1/[\s^2^(Fo^2^)+(0.1149P)^2^] where P=(Fo^2^+2Fc^2^)/3'
_refine_ls_weighting_scheme calc
_refine_ls_wR_factor_gt 0.1912
_refine_ls_wR_factor_ref 0.2361
_reflns_Friedel_coverage 0.000
_reflns_number_gt 4137
_reflns_number_total 8982
_reflns_threshold_expression 'I > 2\s(I)'
_cod_data_source_file c9nj02213a2.cif
_cod_data_source_block ce
_cod_depositor_comments 'Adding full bibliography for 7058704--7058713.cif.'
_cod_database_code 7058707
_shelx_shelxl_version_number 2016/4
_shelx_space_group_comment
;
The symmetry employed for this shelxl refinement is uniquely defined
by the following loop, which should always be used as a source of
symmetry information in preference to the above space-group names.
They are only intended as comments.
;
_shelx_estimated_absorpt_t_max 0.866
_shelx_estimated_absorpt_t_min 0.782
_olex2_refinement_description
;
1. Fixed Uiso
 At 1.2 times of:
  All C(H) groups, All C(H,H) groups
 At 1.5 times of:
  All O(H) groups, All O(H,H) groups
2.a Riding coordinates:
 O2W(H2WA,H2WB)
2.b Free rotating group:
 O1W(H1WA,H1WB)
2.c Secondary CH2 refined with riding coordinates:
 C2(H2A,H2B), C3(H3A,H3B), C11(H11A,H11B), C12(H12A,H12B), C20(H20A,H20B),
 C21(H21A,H21B)
2.d Aromatic/amide H refined with riding coordinates:
 C5(H5), C6(H6A), C8(H8), C9(H9A), C14(H14), C15(H15), C17(H17), C18(H18),
 C23(H23), C24(H24), C26(H26), C27(H27), C28(H28), C29(H29), C30(H30), C31(H31),
  C34(H34), C35(H35), C36(H36), C37(H37)
2.e Idealised tetrahedral OH refined as rotating group:
 O3(H3), O6(H6), O9(H9)
;
_olex2_submission_special_instructions 'No special instructions were received'

loop_
_space_group_symop_operation_xyz
'x, y, z'
'-x, -y, -z'

loop_
_atom_site_label
_atom_site_type_symbol
_atom_site_fract_x
_atom_site_fract_y
_atom_site_fract_z
_atom_site_U_iso_or_equiv
_atom_site_adp_type
_atom_site_occupancy
_atom_site_site_symmetry_order
_atom_site_calc_flag
_atom_site_refinement_flags_posn
Ce1 Ce 0.62584(5) 0.48687(5) 0.60327(3) 0.0465(2) Uani 1 1 d .
O1 O 0.6097(7) 0.3522(6) 0.4768(5) 0.067(2) Uani 1 1 d .
O2 O 0.4603(7) 0.3607(6) 0.3672(4) 0.0635(19) Uani 1 1 d .
O3 O 0.8077(9) -0.0126(7) 0.0610(5) 0.084(2) Uani 1 1 d .
H3 H 0.834800 -0.063066 0.084592 0.125 Uiso 1 1 calc GR
O4 O 0.6033(7) 0.3002(6) 0.7009(5) 0.0640(19) Uani 1 1 d .
O5 O 0.5005(7) 0.4075(6) 0.7488(4) 0.0568(17) Uani 1 1 d .
O6 O 0.6903(7) 0.5825(7) 1.1607(5) 0.0672(19) Uani 1 1 d .
H6 H 0.632761 0.573524 1.191627 0.101 Uiso 1 1 calc GR
O7 O 0.7867(7) 0.6706(6) 0.5334(4) 0.0615(18) Uani 1 1 d .
O8 O 0.6020(7) 0.5997(6) 0.4533(4) 0.0608(18) Uani 1 1 d .
O9 O 0.7068(10) 1.1309(9) 0.7399(5) 0.099(3) Uani 1 1 d .
H9 H 0.699419 1.194742 0.722783 0.148 Uiso 1 1 calc GR
O1W O 0.8839(10) -0.1845(10) 0.1282(8) 0.113(3) Uani 1 1 d .
H1WA H 0.869238 -0.213159 0.179736 0.170 Uiso 1 1 d G
H1WB H 0.944695 -0.202889 0.114928 0.170 Uiso 1 1 d G
O2W O 1.1298(9) -0.1492(11) 0.0974(6) 0.121(4) Uani 1 1 d .
H2WA H 1.158795 -0.085895 0.068882 0.181 Uiso 1 1 d R
H2WB H 1.174835 -0.144775 0.145722 0.181 Uiso 1 1 d R
N1 N 0.7910(8) 0.6013(8) 0.7423(5) 0.064(2) Uani 1 1 d .
N2 N 0.8549(8) 0.4596(7) 0.6332(6) 0.060(2) Uani 1 1 d .
C1 C 0.5463(10) 0.3229(9) 0.3995(7) 0.056(3) Uani 1 1 d .
C2 C 0.5731(12) 0.2362(12) 0.3406(8) 0.088(4) Uani 1 1 d .
H2A H 0.545753 0.158733 0.368214 0.106 Uiso 1 1 calc R
H2B H 0.522970 0.228485 0.283614 0.106 Uiso 1 1 calc R
C3 C 0.7084(11) 0.2717(11) 0.3244(8) 0.080(4) Uani 1 1 d .
H3A H 0.756769 0.269939 0.380641 0.095 Uiso 1 1 calc R
H3B H 0.738452 0.353244 0.304006 0.095 Uiso 1 1 calc R
C4 C 0.7358(9) 0.1944(9) 0.2563(7) 0.056(3) Uani 1 1 d .
C5 C 0.8199(10) 0.1345(10) 0.2783(7) 0.064(3) Uani 1 1 d .
H5 H 0.859854 0.141346 0.335837 0.077 Uiso 1 1 calc R
C6 C 0.8440(11) 0.0653(10) 0.2154(7) 0.067(3) Uani 1 1 d .
H6A H 0.898925 0.026342 0.231924 0.080 Uiso 1 1 calc R
C7 C 0.7864(10) 0.0539(9) 0.1276(6) 0.059(3) Uani 1 1 d .
C8 C 0.7052(11) 0.1144(10) 0.1043(7) 0.066(3) Uani 1 1 d .
H8 H 0.666352 0.108501 0.046456 0.079 Uiso 1 1 calc R
C9 C 0.6823(11) 0.1840(10) 0.1681(7) 0.069(3) Uani 1 1 d .
H9A H 0.629297 0.224719 0.150941 0.083 Uiso 1 1 calc R
C10 C 0.5243(10) 0.3121(9) 0.7505(6) 0.054(2) Uani 1 1 d .
C11 C 0.4572(10) 0.2112(9) 0.8123(6) 0.057(3) Uani 1 1 d .
H11A H 0.428598 0.136312 0.779898 0.069 Uiso 1 1 calc R
H11B H 0.383364 0.222391 0.829937 0.069 Uiso 1 1 calc R
C12 C 0.5426(10) 0.2044(9) 0.8968(6) 0.060(3) Uani 1 1 d .
H12A H 0.499092 0.131523 0.927519 0.072 Uiso 1 1 calc R
H12B H 0.618865 0.199017 0.878397 0.072 Uiso 1 1 calc R
C13 C 0.5806(10) 0.3074(9) 0.9628(6) 0.055(3) Uani 1 1 d .
C14 C 0.7033(10) 0.3934(10) 0.9763(7) 0.061(3) Uani 1 1 d .
H14 H 0.763873 0.390834 0.940689 0.073 Uiso 1 1 calc R
C15 C 0.7377(10) 0.4823(10) 1.0411(7) 0.062(3) Uani 1 1 d .
H15 H 0.820587 0.536492 1.048121 0.075 Uiso 1 1 calc R
C16 C 0.6508(10) 0.4922(9) 1.0959(6) 0.053(3) Uani 1 1 d .
C17 C 0.5261(10) 0.4091(9) 1.0834(6) 0.057(3) Uani 1 1 d .
H17 H 0.465473 0.413696 1.117998 0.069 Uiso 1 1 calc R
C18 C 0.4935(11) 0.3188(10) 1.0181(7) 0.065(3) Uani 1 1 d .
H18 H 0.410786 0.264130 1.011093 0.078 Uiso 1 1 calc R
C19 C 0.7095(10) 0.6817(9) 0.4698(6) 0.050(2) Uani 1 1 d .
C20 C 0.7460(11) 0.7943(9) 0.4141(6) 0.064(3) Uani 1 1 d .
H20A H 0.776140 0.778379 0.359987 0.077 Uiso 1 1 calc R
H20B H 0.670259 0.810665 0.396807 0.077 Uiso 1 1 calc R
C21 C 0.8454(13) 0.9057(12) 0.4577(8) 0.091(4) Uani 1 1 d .
H21A H 0.872730 0.965793 0.412529 0.110 Uiso 1 1 calc R
H21B H 0.918020 0.887508 0.481331 0.110 Uiso 1 1 calc R
C22 C 0.7999(12) 0.9579(10) 0.5340(9) 0.075(3) Uani 1 1 d .
C23 C 0.7194(14) 1.0193(13) 0.5132(8) 0.091(4) Uani 1 1 d .
H23 H 0.688321 1.021207 0.454018 0.109 Uiso 1 1 calc R
C24 C 0.6822(12) 1.0801(10) 0.5795(8) 0.078(3) Uani 1 1 d .
H24 H 0.629828 1.121968 0.564221 0.094 Uiso 1 1 calc R
C25 C 0.7285(12) 1.0728(11) 0.6668(8) 0.074(3) Uani 1 1 d .
C26 C 0.8011(13) 1.0025(12) 0.6867(9) 0.090(4) Uani 1 1 d .
H26 H 0.827330 0.993738 0.745920 0.109 Uiso 1 1 calc R
C27 C 0.8349(15) 0.9457(12) 0.6210(9) 0.097(5) Uani 1 1 d .
H27 H 0.881986 0.898895 0.636807 0.117 Uiso 1 1 calc R
C28 C 0.7651(11) 0.6806(10) 0.7925(7) 0.067(3) Uani 1 1 d .
H28 H 0.694531 0.698759 0.773998 0.081 Uiso 1 1 calc R
C29 C 0.8413(13) 0.7367(11) 0.8718(8) 0.083(4) Uani 1 1 d .
H29 H 0.822854 0.792871 0.902265 0.100 Uiso 1 1 calc R
C30 C 0.9413(12) 0.7065(12) 0.9018(8) 0.084(4) Uani 1 1 d .
H30 H 0.988308 0.737742 0.955453 0.101 Uiso 1 1 calc R
C31 C 0.9731(10) 0.6283(11) 0.8518(7) 0.069(3) Uani 1 1 d .
H31 H 1.043495 0.609944 0.870782 0.083 Uiso 1 1 calc R
C32 C 0.8980(10) 0.5773(10) 0.7725(7) 0.062(3) Uani 1 1 d .
C33 C 0.9280(10) 0.4945(9) 0.7126(7) 0.058(3) Uani 1 1 d .
C34 C 1.0341(12) 0.4650(12) 0.7336(9) 0.088(4) Uani 1 1 d .
H34 H 1.085593 0.490768 0.786555 0.105 Uiso 1 1 calc R
C35 C 1.0602(14) 0.3955(15) 0.6720(11) 0.111(5) Uani 1 1 d .
H35 H 1.129447 0.373346 0.684760 0.133 Uiso 1 1 calc R
C36 C 0.9852(13) 0.3592(13) 0.5929(9) 0.095(4) Uani 1 1 d .
H36 H 1.004195 0.314316 0.551755 0.114 Uiso 1 1 calc R
C37 C 0.8817(11) 0.3908(11) 0.5760(7) 0.074(3) Uani 1 1 d .
H37 H 0.828714 0.363979 0.523797 0.089 Uiso 1 1 calc R

loop_
_atom_site_aniso_label
_atom_site_aniso_U_11
_atom_site_aniso_U_22
_atom_site_aniso_U_33
_atom_site_aniso_U_23
_atom_site_aniso_U_13
_atom_site_aniso_U_12
Ce1 0.0516(4) 0.0557(4) 0.0397(3) -0.0039(2) 0.0049(2) 0.0283(3)
O1 0.083(5) 0.078(5) 0.055(4) -0.018(4) -0.002(4) 0.047(5)
O2 0.079(5) 0.074(5) 0.052(4) -0.007(3) 0.005(4) 0.045(4)
O3 0.114(7) 0.087(6) 0.073(5) -0.018(4) 0.021(5) 0.060(5)
O4 0.075(5) 0.071(5) 0.064(4) 0.008(4) 0.029(4) 0.043(4)
O5 0.072(5) 0.060(4) 0.049(4) 0.000(3) 0.015(3) 0.034(4)
O6 0.065(5) 0.079(5) 0.062(5) -0.013(4) 0.008(4) 0.031(4)
O7 0.062(5) 0.068(5) 0.056(4) 0.005(3) 0.007(4) 0.026(4)
O8 0.057(4) 0.061(5) 0.061(4) -0.004(3) 0.017(4) 0.014(4)
O9 0.145(8) 0.136(8) 0.062(5) -0.015(5) 0.006(5) 0.106(8)
O1W 0.094(8) 0.096(7) 0.162(10) 0.003(7) 0.032(7) 0.045(6)
O2W 0.093(7) 0.195(11) 0.083(6) -0.016(7) 0.007(5) 0.063(8)
N1 0.070(6) 0.074(6) 0.050(5) -0.003(4) 0.010(4) 0.029(5)
N2 0.055(5) 0.063(6) 0.065(6) -0.008(4) 0.003(4) 0.025(5)
C1 0.060(7) 0.060(6) 0.057(6) -0.004(5) 0.012(5) 0.032(6)
C2 0.084(9) 0.119(11) 0.089(9) -0.040(8) 0.007(7) 0.067(9)
C3 0.083(9) 0.078(8) 0.086(8) -0.021(6) 0.040(7) 0.030(7)
C4 0.053(6) 0.064(7) 0.059(6) -0.006(5) 0.019(5) 0.026(5)
C5 0.069(7) 0.085(8) 0.045(6) -0.005(5) 0.018(5) 0.034(7)
C6 0.076(8) 0.084(8) 0.062(7) 0.017(6) 0.026(6) 0.051(7)
C7 0.074(7) 0.068(7) 0.048(6) 0.004(5) 0.023(5) 0.038(6)
C8 0.084(8) 0.076(8) 0.046(6) -0.003(5) 0.004(5) 0.039(7)
C9 0.083(8) 0.078(8) 0.067(7) 0.011(6) 0.028(6) 0.050(7)
C10 0.063(7) 0.062(7) 0.037(5) -0.004(5) -0.009(5) 0.028(6)
C11 0.063(7) 0.059(6) 0.052(6) -0.001(5) 0.013(5) 0.024(6)
C12 0.072(7) 0.070(7) 0.047(6) 0.004(5) 0.004(5) 0.038(6)
C13 0.073(7) 0.062(7) 0.037(5) 0.003(4) 0.005(5) 0.033(6)
C14 0.062(7) 0.078(8) 0.057(6) 0.014(6) 0.028(5) 0.037(6)
C15 0.049(6) 0.068(7) 0.070(7) -0.002(6) 0.014(5) 0.021(6)
C16 0.060(7) 0.060(6) 0.043(5) 0.009(5) 0.003(5) 0.028(6)
C17 0.058(7) 0.072(7) 0.053(6) 0.009(5) 0.021(5) 0.032(6)
C18 0.070(7) 0.076(8) 0.056(6) 0.000(6) 0.012(6) 0.034(6)
C19 0.058(6) 0.064(7) 0.038(5) 0.001(5) 0.014(5) 0.033(6)
C20 0.075(8) 0.068(7) 0.043(6) -0.014(5) 0.012(5) 0.016(6)
C21 0.108(11) 0.102(11) 0.078(9) 0.000(8) 0.019(8) 0.053(9)
C22 0.090(9) 0.054(7) 0.080(9) -0.009(6) 0.009(7) 0.027(7)
C23 0.114(11) 0.120(11) 0.051(7) 0.007(7) 0.013(7) 0.057(10)
C24 0.098(10) 0.072(8) 0.078(9) 0.015(6) 0.020(7) 0.045(8)
C25 0.090(9) 0.082(8) 0.066(8) -0.010(6) 0.012(6) 0.049(7)
C26 0.105(11) 0.103(10) 0.092(9) -0.019(8) 0.011(8) 0.070(9)
C27 0.146(14) 0.087(10) 0.085(10) -0.005(7) 0.026(9) 0.068(10)
C28 0.062(7) 0.083(8) 0.056(7) -0.011(6) 0.004(5) 0.027(6)
C29 0.086(10) 0.084(9) 0.058(7) -0.022(6) 0.009(7) 0.005(8)
C30 0.068(8) 0.107(10) 0.050(7) -0.019(7) -0.010(6) 0.004(8)
C31 0.054(7) 0.093(9) 0.058(7) 0.001(6) 0.000(5) 0.027(6)
C32 0.053(6) 0.087(8) 0.047(6) 0.004(5) -0.004(5) 0.029(6)
C33 0.049(6) 0.056(6) 0.068(7) 0.006(5) 0.012(5) 0.018(5)
C34 0.074(9) 0.107(11) 0.092(9) -0.014(8) -0.009(7) 0.049(8)
C35 0.093(11) 0.143(14) 0.122(13) -0.019(11) -0.021(10) 0.080(11)
C36 0.088(10) 0.138(13) 0.094(10) -0.016(9) 0.013(8) 0.080(10)
C37 0.075(8) 0.112(10) 0.058(7) -0.021(6) -0.004(6) 0.063(8)

loop_
_atom_type_symbol
_atom_type_description
_atom_type_scat_dispersion_real
_atom_type_scat_dispersion_imag
_atom_type_scat_source
C C 0.0033 0.0016 'International Tables Vol C Tables 4.2.6.8 and 6.1.1.4'
H H 0.0000 0.0000 'International Tables Vol C Tables 4.2.6.8 and 6.1.1.4'
Ce Ce -0.2486 2.6331 'International Tables Vol C Tables 4.2.6.8 and 6.1.1.4'
N N 0.0061 0.0033 'International Tables Vol C Tables 4.2.6.8 and 6.1.1.4'
O O 0.0106 0.0060 'International Tables Vol C Tables 4.2.6.8 and 6.1.1.4'

loop_
_geom_angle_atom_site_label_1
_geom_angle_atom_site_label_2
_geom_angle_atom_site_label_3
_geom_angle
_geom_angle_site_symmetry_1
_geom_angle_site_symmetry_3
O1 Ce1 Ce1 68.69(16) . 2_666
O1 Ce1 O4 84.3(2) . .
O1 Ce1 O5 122.1(2) . .
O1 Ce1 O7 93.7(2) . .
O1 Ce1 O8 72.4(2) . .
O1 Ce1 N1 139.6(3) . .
O1 Ce1 N2 79.2(2) . .
O1 Ce1 C10 102.2(3) . .
O1 Ce1 C19 84.8(2) . .
O2 Ce1 Ce1 67.92(16) 2_666 2_666
O2 Ce1 O1 136.5(2) 2_666 .
O2 Ce1 O4 125.2(2) 2_666 .
O2 Ce1 O5 75.7(2) 2_666 .
O2 Ce1 O7 79.5(2) 2_666 .
O2 Ce1 O8 70.7(2) 2_666 .
O2 Ce1 O8 74.4(2) 2_666 2_666
O2 Ce1 N1 80.6(2) 2_666 .
O2 Ce1 N2 137.2(3) 2_666 .
O2 Ce1 C10 100.7(3) 2_666 .
O2 Ce1 C19 71.0(2) 2_666 .
O4 Ce1 Ce1 126.63(17) . 2_666
O4 Ce1 O5 49.58(19) . .
O4 Ce1 O8 155.0(2) . .
O4 Ce1 N1 82.8(3) . .
O4 Ce1 N2 69.8(2) . .
O4 Ce1 C10 24.8(2) . .
O4 Ce1 C19 163.2(2) . .
O5 Ce1 Ce1 108.74(14) . 2_666
O5 Ce1 N2 107.6(2) . .
O5 Ce1 C10 25.0(2) . .
O5 Ce1 C19 146.7(2) . .
O7 Ce1 Ce1 84.99(15) . 2_666
O7 Ce1 O4 143.9(2) . .
O7 Ce1 O5 144.1(2) . .
O7 Ce1 O8 49.7(2) . .
O7 Ce1 N1 75.6(2) . .
O7 Ce1 N2 74.4(2) . .
O7 Ce1 C10 155.4(2) . .
O7 Ce1 C19 25.0(2) . .
O8 Ce1 Ce1 38.29(15) 2_666 2_666
O8 Ce1 Ce1 35.55(16) . 2_666
O8 Ce1 O1 73.8(2) 2_666 .
O8 Ce1 O4 91.1(2) 2_666 .
O8 Ce1 O5 74.4(2) 2_666 .
O8 Ce1 O5 138.6(2) . .
O8 Ce1 O7 123.0(2) 2_666 .
O8 Ce1 O8 73.8(2) 2_666 .
O8 Ce1 N1 144.4(2) 2_666 .
O8 Ce1 N1 121.1(2) . .
O8 Ce1 N2 113.4(2) . .
O8 Ce1 N2 148.4(2) 2_666 .
O8 Ce1 C10 153.7(3) . .
O8 Ce1 C10 79.9(2) 2_666 .
O8 Ce1 C19 98.0(3) 2_666 .
O8 Ce1 C19 25.0(2) . .
N1 Ce1 Ce1 145.56(19) . 2_666
N1 Ce1 O5 75.1(2) . .
N1 Ce1 N2 60.4(3) . .
N1 Ce1 C10 80.2(3) . .
N1 Ce1 C19 97.4(3) . .
N2 Ce1 Ce1 140.47(18) . 2_666
N2 Ce1 C10 90.1(3) . .
N2 Ce1 C19 95.7(3) . .
C10 Ce1 Ce1 118.17(19) . 2_666
C19 Ce1 Ce1 60.0(2) . 2_666
C19 Ce1 C10 171.7(2) . .
C1 O1 Ce1 137.6(6) . .
C1 O2 Ce1 140.1(7) . 2_666
C10 O4 Ce1 96.5(6) . .
C10 O5 Ce1 92.1(6) . .
C19 O7 Ce1 96.0(6) . .
Ce1 O8 Ce1 106.2(2) 2_666 .
C19 O8 Ce1 155.9(6) . 2_666
C19 O8 Ce1 92.9(6) . .
C28 N1 Ce1 119.7(7) . .
C28 N1 C32 116.2(9) . .
C32 N1 Ce1 123.8(7) . .
C33 N2 Ce1 120.6(6) . .
C37 N2 Ce1 118.3(7) . .
C37 N2 C33 119.8(9) . .
O1 C1 C2 118.9(9) . .
O2 C1 O1 125.0(9) . .
O2 C1 C2 116.0(10) . .
C3 C2 C1 114.5(10) . .
C2 C3 C4 115.6(10) . .
C5 C4 C3 122.3(10) . .
C9 C4 C3 121.1(9) . .
C9 C4 C5 116.6(9) . .
C6 C5 C4 121.4(10) . .
C5 C6 C7 120.9(9) . .
O3 C7 C6 123.9(9) . .
C8 C7 O3 117.7(9) . .
C8 C7 C6 118.5(9) . .
C7 C8 C9 120.0(10) . .
C4 C9 C8 122.6(10) . .
O4 C10 Ce1 58.7(5) . .
O4 C10 O5 120.8(9) . .
O4 C10 C11 119.7(9) . .
O5 C10 Ce1 63.0(5) . .
O5 C10 C11 119.5(9) . .
C11 C10 Ce1 170.4(7) . .
C10 C11 C12 112.9(9) . .
C13 C12 C11 116.2(8) . .
C14 C13 C12 123.4(9) . .
C14 C13 C18 115.5(10) . .
C18 C13 C12 121.0(10) . .
C15 C14 C13 122.3(9) . .
C14 C15 C16 121.8(10) . .
O6 C16 C15 119.6(9) . .
O6 C16 C17 122.7(9) . .
C15 C16 C17 117.7(10) . .
C16 C17 C18 119.7(10) . .
C17 C18 C13 123.1(11) . .
O7 C19 Ce1 59.0(5) . .
O7 C19 C20 120.1(10) . .
O8 C19 Ce1 62.1(5) . .
O8 C19 O7 120.1(9) . .
O8 C19 C20 119.8(9) . .
C20 C19 Ce1 169.5(6) . .
C21 C20 C19 116.7(9) . .
C20 C21 C22 114.2(11) . .
C23 C22 C21 119.4(12) . .
C27 C22 C21 122.5(11) . .
C27 C22 C23 118.1(12) . .
C22 C23 C24 122.9(12) . .
C25 C24 C23 116.6(11) . .
C24 C25 O9 124.5(10) . .
C24 C25 C26 119.2(11) . .
C26 C25 O9 116.3(11) . .
C27 C26 C25 122.3(13) . .
C22 C27 C26 120.5(13) . .
N1 C28 C29 123.3(11) . .
C30 C29 C28 118.8(12) . .
C29 C30 C31 119.9(11) . .
C30 C31 C32 119.7(10) . .
N1 C32 C31 122.0(10) . .
N1 C32 C33 114.8(9) . .
C31 C32 C33 123.2(9) . .
N2 C33 C32 117.7(8) . .
N2 C33 C34 121.0(10) . .
C34 C33 C32 121.0(11) . .
C33 C34 C35 117.5(12) . .
C36 C35 C34 121.2(12) . .
C37 C36 C35 118.6(12) . .
N2 C37 C36 121.8(11) . .

loop_
_geom_bond_atom_site_label_1
_geom_bond_atom_site_label_2
_geom_bond_distance
_geom_bond_site_symmetry_2
Ce1 Ce1 4.1147(11) 2_666
Ce1 O1 2.494(7) .
Ce1 O2 2.467(7) 2_666
Ce1 O4 2.611(7) .
Ce1 O5 2.706(6) .
Ce1 O7 2.585(7) .
Ce1 O8 2.491(7) 2_666
Ce1 O8 2.655(7) .
Ce1 N1 2.701(9) .
Ce1 N2 2.759(8) .
Ce1 C10 3.036(10) .
Ce1 C19 3.000(10) .
O1 C1 1.292(11) .
O2 Ce1 2.467(7) 2_666
O2 C1 1.284(11) .
O3 C7 1.401(11) .
O4 C10 1.282(11) .
O5 C10 1.283(11) .
O6 C16 1.399(11) .
O7 C19 1.276(11) .
O8 Ce1 2.491(7) 2_666
O8 C19 1.268(12) .
O9 C25 1.416(12) .
N1 C28 1.373(13) .
N1 C32 1.394(12) .
N2 C33 1.369(13) .
N2 C37 1.349(12) .
C1 C2 1.529(13) .
C2 C3 1.492(15) .
C3 C4 1.541(13) .
C4 C5 1.419(14) .
C4 C9 1.395(14) .
C5 C6 1.396(14) .
C6 C7 1.405(14) .
C7 C8 1.400(14) .
C8 C9 1.404(14) .
C10 C11 1.530(13) .
C11 C12 1.546(13) .
C12 C13 1.521(14) .
C13 C14 1.403(14) .
C13 C18 1.412(14) .
C14 C15 1.391(15) .
C15 C16 1.399(13) .
C16 C17 1.406(14) .
C17 C18 1.411(14) .
C19 C20 1.526(13) .
C20 C21 1.518(16) .
C21 C22 1.552(16) .
C22 C23 1.395(16) .
C22 C27 1.352(16) .
C23 C24 1.446(16) .
C24 C25 1.382(15) .
C25 C26 1.404(15) .
C26 C27 1.388(16) .
C28 C29 1.430(15) .
C29 C30 1.361(17) .
C30 C31 1.399(16) .
C31 C32 1.410(14) .
C32 C33 1.522(15) .
C33 C34 1.395(15) .
C34 C35 1.396(18) .
C35 C36 1.376(18) .
C36 C37 1.376(15) .
